data_8100690
loop_
_publ_author_name
'Gream, G. E.'
'Kirkbride, P. K.'
'Tiekink, E. R. T.'

_publ_section_title
;
Crystal structure of 3-(E)-benzylidene-(1RS,2SR,5RS,6SR)-tricyclo-
[4.2.2.0^2,5^]deca-7-ene-9,9,10,10-tetracarbonitrile, C~21~H~14~N~4~
;
_journal_issue 3
_journal_name_full 'Zeitschrift f\"ur Kristallographie - New Crystal Structures'
_journal_page_first 353
_journal_page_last 354
_journal_volume 217
_journal_year 2002
_chemical_formula_moiety 'C21 H14 N4 '
_chemical_formula_structural 'C21 H14 N4'
_chemical_formula_sum 'C21 H14 N4'
_chemical_formula_weight 323.38
_space_group_IT_number 43
_symmetry_cell_setting orthorhombic
_symmetry_space_group_name_Hall 'F 2 -2d'
_symmetry_space_group_name_H-M 'F d d 2'
_cell_angle_alpha 90
_cell_angle_beta 90
_cell_angle_gamma 90
_cell_formula_units_Z 16
_cell_length_a 24.028(5)
_cell_length_b 26.31(1)
_cell_length_c 10.456(4)
_cell_measurement_temperature 173
_cell_volume 6609(3)
_diffrn_ambient_temperature 173
_exptl_crystal_density_diffrn 1.300
_cod_original_formula_sum 'C21 H14 N4 '
_cod_database_code 8100690

loop_
_symmetry_equiv_pos_as_xyz
'x, y, z'
'-x, -y, z'
'-x+1/4, y+1/4, z+1/4'
'x+1/4, -y+1/4, z+1/4'
'x, y+1/2, z+1/2'
'-x, -y+1/2, z+1/2'
'-x+1/4, y+3/4, z+3/4'
'x+1/4, -y+3/4, z+3/4'
'x+1/2, y, z+1/2'
'-x+1/2, -y, z+1/2'
'-x+3/4, y+1/4, z+3/4'
'x+3/4, -y+1/4, z+3/4'
'x+1/2, y+1/2, z'
'-x+1/2, -y+1/2, z'
'-x+3/4, y+3/4, z+1/4'
'x+3/4, -y+3/4, z+1/4'

loop_
_atom_site_label
_atom_site_type_symbol
_atom_site_fract_x
_atom_site_fract_y
_atom_site_fract_z
_atom_site_U_iso_or_equiv
_atom_site_adp_type
_atom_site_occupancy
_atom_site_symmetry_multiplicity
_atom_site_calc_flag
_atom_site_refinement_flags
_atom_site_disorder_assembly
_atom_site_disorder_group
N9a N 0.6768(2) 0.0433(2) 0.1993(5) 0.0402(13) Uani 1 16 d . . .
N9b N 0.5375(2) 0.0508(2) -0.0484(5) 0.0508(15) Uani 1 16 d . . .
N10a N 0.5933(2) 0.0473(2) 0.4746(5) 0.0431(13) Uani 1 16 d . . .
N10b N 0.45045(19) 0.0414(2) 0.2356(5) 0.0408(13) Uani 1 16 d . . .
C1 C 0.5982(2) 0.1483(2) 0.1263(6) 0.0344(14) Uani 1 16 d . . .
H1 H 0.6258 0.1517 0.0553 0.041 Uiso 1 16 calc R . .
C2 C 0.5425(2) 0.1753(2) 0.0943(6) 0.0368(15) Uani 1 16 d . . .
H2 H 0.5260 0.1639 0.0114 0.044 Uiso 1 16 calc R . .
C3 C 0.5399(2) 0.23325(19) 0.1123(5) 0.0264(11) Uani 1 16 d . . .
C3a C 0.5691(2) 0.2694(2) 0.0536(6) 0.0356(14) Uani 1 16 d . . .
H3a H 0.5951 0.2583 -0.0090 0.043 Uiso 1 16 calc R . .
C4 C 0.4962(2) 0.2297(2) 0.2147(6) 0.0397(14) Uani 1 16 d . . .
H4a H 0.4594 0.2429 0.1885 0.048 Uiso 1 16 calc R . .
H4b H 0.5078 0.2442 0.2979 0.048 Uiso 1 16 calc R . .
C5 C 0.5013(3) 0.1714(2) 0.2072(6) 0.0340(13) Uani 1 16 d . . .
H5 H 0.4656 0.1544 0.1834 0.041 Uiso 1 16 calc R . .
C6 C 0.5307(2) 0.1458(2) 0.3207(6) 0.0335(13) Uani 1 16 d . . .
H6 H 0.5064 0.1461 0.3983 0.040 Uiso 1 16 calc R . .
C7 C 0.5853(2) 0.1699(2) 0.3482(6) 0.0353(14) Uani 1 16 d . . .
H7 H 0.5946 0.1835 0.4297 0.042 Uiso 1 16 calc R . .
C8 C 0.6198(2) 0.1710(2) 0.2500(6) 0.0386(16) Uani 1 16 d . . .
H8 H 0.6560 0.1851 0.2565 0.046 Uiso 1 16 calc R . .
C9 C 0.5840(2) 0.0908(2) 0.1553(5) 0.0259(12) Uani 1 16 d . . .
C9a C 0.6358(2) 0.0629(2) 0.1788(5) 0.0303(13) Uani 1 16 d . . .
C9b C 0.5572(2) 0.0667(2) 0.0412(6) 0.0324(14) Uani 1 16 d . . .
C10 C 0.5442(2) 0.0897(2) 0.2783(5) 0.0273(13) Uani 1 16 d . . .
C10a C 0.5713(2) 0.0649(2) 0.3896(5) 0.0287(12) Uani 1 16 d . . .
C10b C 0.4914(2) 0.0620(2) 0.2531(6) 0.0320(14) Uani 1 16 d . . .
C31 C 0.5657(3) 0.3265(2) 0.0754(6) 0.0355(14) Uani 1 16 d . . .
C32 C 0.6009(3) 0.3587(3) 0.0128(7) 0.0477(17) Uani 1 16 d . . .
H32 H 0.6290 0.3452 -0.0415 0.057 Uiso 1 16 calc R . .
C33 C 0.5964(3) 0.4090(3) 0.0272(7) 0.0474(17) Uani 1 16 d . . .
H33 H 0.6218 0.4302 -0.0171 0.057 Uiso 1 16 calc R . .
C34 C 0.5571(3) 0.4312(2) 0.1022(6) 0.0431(17) Uani 1 16 d . . .
H34 H 0.5548 0.4672 0.1084 0.052 Uiso 1 16 calc R . .
C35 C 0.5205(3) 0.4002(3) 0.1699(7) 0.0490(18) Uani 1 16 d . . .
H35 H 0.4929 0.4147 0.2239 0.059 Uiso 1 16 calc R . .
C36 C 0.5250(3) 0.3469(2) 0.1568(6) 0.0395(15) Uani 1 16 d . . .
H36 H 0.5006 0.3251 0.2027 0.047 Uiso 1 16 calc R . .

loop_
_atom_site_aniso_label
_atom_site_aniso_U_11
_atom_site_aniso_U_22
_atom_site_aniso_U_33
_atom_site_aniso_U_23
_atom_site_aniso_U_13
_atom_site_aniso_U_12
N9a 0.031(3) 0.048(3) 0.042(3) -0.008(3) -0.008(2) 0.004(2)
N9b 0.062(3) 0.060(4) 0.030(3) -0.004(3) -0.006(3) -0.022(3)
N10a 0.049(3) 0.052(3) 0.028(3) 0.004(3) -0.007(3) 0.001(3)
N10b 0.034(3) 0.051(3) 0.038(3) 0.006(3) -0.006(2) -0.004(2)
C1 0.039(3) 0.030(3) 0.034(3) 0.017(3) 0.003(3) -0.005(3)
C2 0.035(3) 0.032(3) 0.044(4) 0.007(3) -0.025(3) -0.005(3)
C3 0.022(2) 0.029(3) 0.028(3) 0.004(2) -0.004(2) 0.005(2)
C3a 0.027(3) 0.043(3) 0.036(3) 0.005(3) 0.001(3) 0.009(3)
C4 0.035(3) 0.039(3) 0.046(4) 0.005(3) 0.001(3) 0.005(3)
C5 0.037(3) 0.032(3) 0.033(3) -0.003(3) -0.002(3) 0.000(3)
C6 0.034(3) 0.032(3) 0.034(3) 0.005(3) -0.007(3) 0.007(3)
C7 0.045(4) 0.026(3) 0.035(3) 0.001(3) -0.012(3) 0.005(3)
C8 0.035(3) 0.032(3) 0.049(4) 0.007(3) -0.026(3) -0.012(3)
C9 0.020(2) 0.029(3) 0.028(3) -0.001(2) -0.005(2) -0.005(2)
C9a 0.033(3) 0.032(3) 0.026(3) -0.004(3) -0.004(3) -0.003(3)
C9b 0.029(3) 0.035(3) 0.033(4) 0.005(3) 0.000(3) -0.010(3)
C10 0.030(3) 0.030(3) 0.022(3) -0.008(2) 0.001(3) 0.003(2)
C10a 0.030(3) 0.035(3) 0.021(3) 0.005(2) 0.001(3) -0.010(2)
C10b 0.029(3) 0.035(3) 0.032(3) 0.001(3) -0.001(3) 0.002(3)
C31 0.040(3) 0.036(3) 0.031(3) 0.005(3) -0.015(3) 0.010(3)
C32 0.043(4) 0.055(4) 0.045(4) 0.010(3) -0.001(3) -0.002(3)
C33 0.050(4) 0.045(4) 0.047(4) 0.011(3) -0.010(4) -0.004(3)
C34 0.058(4) 0.026(3) 0.045(4) 0.008(3) -0.009(4) 0.003(3)
C35 0.044(4) 0.061(5) 0.042(4) -0.006(4) -0.003(3) 0.011(3)
C36 0.046(4) 0.041(4) 0.032(3) 0.013(3) -0.002(3) -0.008(3)

loop_
_geom_bond_atom_site_label_1
_geom_bond_atom_site_label_2
_geom_bond_distance
_geom_bond_site_symmetry_2
_geom_bond_publ_flag
N9a C9a 1.132(7) . ?
N9b C9b 1.130(7) . ?
N10a C10a 1.133(7) . ?
N10b C10b 1.139(7) . ?
C1 C8 1.516(9) . ?
C1 C2 1.553(8) . ?
C1 C9 1.581(7) . ?
C2 C3 1.536(7) . ?
C2 C5 1.544(9) . ?
C3 C3a 1.333(7) . ?
C3 C4 1.501(8) . ?
C3A C31 1.522(8) . ?
C4 C5 1.540(8) . ?
C5 C6 1.536(8) . ?
C6 C7 1.486(8) . ?
C6 C10 1.575(8) . ?
C7 C8 1.319(9) . ?
C9 C9a 1.466(8) . ?
C9 C9b 1.496(8) . ?
C9 C10 1.603(7) . ?
C10 C10b 1.485(8) . ?
C10 C10a 1.485(8) . ?
C31 C32 1.364(9) . ?
C31 C36 1.404(8) . ?
C32 C33 1.336(9) . ?
C33 C34 1.359(9) . ?
C34 C35 1.395(9) . ?
C35 C36 1.412(8) . ?
